data_4025539
loop_
_publ_author_name
'Dan Yang'
'Xiao-Wei Chang'
'Dan-Wei Zhang'
'Ze-Feng Jiang'
'Ke-Sheng Song'
'Yu-Hui Zhang'
'Nian-Yong Zhu'
'Lin-Hong Weng'
'Min-Qin Chen'

_publ_section_title
;
 Chiral \a-Aminoxy Acid/Achiral Cyclopropane \a-Aminoxy Acid Unit as a
 Building Block for Constructing the \a N-O Helix
;
_journal_name_full 'Journal of Organic Chemistry'
_journal_page_first 4796
_journal_page_last 4805
_journal_paper_doi 10.1021/jo100810m
_journal_volume 75
_journal_year 2010
_chemical_formula_sum 'C17 H31 N3 O5'
_chemical_formula_weight 357.45
_chemical_name_systematic
; 
 ? 
;
_space_group_IT_number 19
_symmetry_cell_setting orthorhombic
_symmetry_space_group_name_Hall 'P 2ac 2ab'
_symmetry_space_group_name_H-M 'P 21 21 21'
_atom_sites_solution_hydrogens geom
_atom_sites_solution_primary direct
_atom_sites_solution_secondary difmap
_audit_creation_method SHELXL-97
_audit_update_record
;
2007-03-01 # Formatted by publCIF
;
_cell_angle_alpha 90.00
_cell_angle_beta 90.00
_cell_angle_gamma 90.00
_cell_formula_units_Z 4
_cell_length_a 8.869(2)
_cell_length_b 12.673(3)
_cell_length_c 18.561(5)
_cell_measurement_reflns_used 973
_cell_measurement_temperature 298(2)
_cell_measurement_theta_max 22.349
_cell_measurement_theta_min 2.803
_cell_volume 2086.2(9)
_computing_cell_refinement 'Bruker SMART'
_computing_data_collection 'Bruker SMART'
_computing_data_reduction 'Bruker SHELXTL'
_computing_molecular_graphics 'Bruker SHELXTL'
_computing_publication_material 'Bruker SHELXTL'
_computing_structure_refinement 'SHELXL-97 (Sheldrick, 1997)'
_computing_structure_solution 'SHELXS-97 (Sheldrick, 1990)'
_diffrn_ambient_temperature 298(2)
_diffrn_measured_fraction_theta_full 1.000
_diffrn_measured_fraction_theta_max 1.000
_diffrn_measurement_device_type 'CCD area detector'
_diffrn_measurement_method 'phi and omega scans'
_diffrn_radiation_monochromator graphite
_diffrn_radiation_source 'fine-focus sealed tube'
_diffrn_radiation_type MoK\a
_diffrn_radiation_wavelength 0.71073
_diffrn_reflns_av_R_equivalents 0.0129
_diffrn_reflns_av_sigmaI/netI 0.0201
_diffrn_reflns_limit_h_max 10
_diffrn_reflns_limit_h_min -10
_diffrn_reflns_limit_k_max 15
_diffrn_reflns_limit_k_min -8
_diffrn_reflns_limit_l_max 18
_diffrn_reflns_limit_l_min -22
_diffrn_reflns_number 7334
_diffrn_reflns_theta_full 25.00
_diffrn_reflns_theta_max 25.00
_diffrn_reflns_theta_min 1.95
_diffrn_standards_decay_% 3.31
_exptl_absorpt_coefficient_mu 0.084
_exptl_absorpt_correction_T_max 0.9713
_exptl_absorpt_correction_T_min 0.9633
_exptl_absorpt_correction_type multi-scan
_exptl_crystal_density_diffrn 1.138
_exptl_crystal_density_method 'not measured'
_exptl_crystal_F_000 776
_exptl_crystal_size_max 0.45
_exptl_crystal_size_mid 0.45
_exptl_crystal_size_min 0.35
_refine_diff_density_max 0.159
_refine_diff_density_min -0.112
_refine_diff_density_rms 0.026
_refine_ls_abs_structure_details 'Flack H D (1983), Acta Cryst. A39, 876-881'
_refine_ls_abs_structure_Flack -0.9(12)
_refine_ls_extinction_coef 0.0035(16)
_refine_ls_extinction_expression Fc^*^=kFc[1+0.001xFc^2^\l^3^/sin(2\q)]^-1/4^
_refine_ls_extinction_method SHELXL
_refine_ls_goodness_of_fit_ref 0.995
_refine_ls_hydrogen_treatment mixed
_refine_ls_matrix_type full
_refine_ls_number_parameters 245
_refine_ls_number_reflns 3652
_refine_ls_number_restraints 0
_refine_ls_restrained_S_all 0.995
_refine_ls_R_factor_all 0.0501
_refine_ls_R_factor_gt 0.0385
_refine_ls_shift/su_max 0.000
_refine_ls_shift/su_mean 0.000
_refine_ls_structure_factor_coef Fsqd
_refine_ls_weighting_details 'calc w=1/[\s^2^(Fo^2^)+(0.0727P)^2^+0.0000P] where P=(Fo^2^+2Fc^2^)/3'
_refine_ls_weighting_scheme calc
_refine_ls_wR_factor_gt 0.1027
_refine_ls_wR_factor_ref 0.1100
_reflns_number_gt 2881
_reflns_number_total 3652
_reflns_threshold_expression >2sigma(I)
_cod_data_source_file jo100810m_si_002.cif
_cod_data_source_block f:\data\yd\cxw\60227b\work\f60227b
_cod_depositor_comments
;
The following automatic conversions were performed:

'_symmetry_cell_setting' value 'Orthorhombic' changed to
'orthorhombic' according to the built-in table from CIF Core
dictionary named 'cif_core.dic' version 2.4.1 from 2010-06-29.

Automatic conversion script
Id: cif_fix_values 1646 2011-03-28 12:23:43Z adriana 
;
_cod_original_cell_volume 2086.1(10)
_cod_database_code 4025539

loop_
_symmetry_equiv_pos_as_xyz
'x, y, z'
'-x+1/2, -y, z+1/2'
'-x, y+1/2, -z+1/2'
'x+1/2, -y+1/2, -z'

loop_
_atom_site_label
_atom_site_type_symbol
_atom_site_fract_x
_atom_site_fract_y
_atom_site_fract_z
_atom_site_U_iso_or_equiv
_atom_site_adp_type
_atom_site_occupancy
_atom_site_symmetry_multiplicity
_atom_site_calc_flag
_atom_site_refinement_flags
_atom_site_disorder_assembly
_atom_site_disorder_group
N1 N 0.6679(2) 0.52426(17) 0.33842(11) 0.0804(6) Uani 1 1 d . . .
N2 N 0.74047(19) 0.47548(14) 0.17083(9) 0.0632(4) Uani 1 1 d . . .
N3 N 1.03011(18) 0.35730(15) 0.12760(9) 0.0609(4) Uani 1 1 d . . .
O1 O 0.7943(2) 0.67630(14) 0.35405(9) 0.0921(5) Uani 1 1 d . . .
O2 O 0.64297(14) 0.55632(12) 0.19369(9) 0.0734(4) Uani 1 1 d . . .
O3 O 0.6139(2) 0.35560(14) 0.23740(10) 0.0999(6) Uani 1 1 d . . .
O4 O 0.89095(14) 0.32823(11) 0.09737(7) 0.0598(3) Uani 1 1 d . . .
O5 O 0.99742(15) 0.52324(11) 0.08844(8) 0.0710(4) Uani 1 1 d . . .
C1 C 0.7740(6) 0.3447(3) 0.49385(16) 0.1394(13) Uani 1 1 d . . .
H1A H 0.8269 0.2787 0.4954 0.209 Uiso 1 1 calc R . .
H1B H 0.6724 0.3347 0.5104 0.209 Uiso 1 1 calc R . .
H1C H 0.8241 0.3948 0.5243 0.209 Uiso 1 1 calc R . .
C2 C 0.7716(4) 0.3849(2) 0.41863(15) 0.1061(9) Uani 1 1 d . . .
H2A H 0.7202 0.3317 0.3893 0.127 Uiso 1 1 calc R . .
C3 C 0.6812(3) 0.4863(2) 0.41209(13) 0.0933(8) Uani 1 1 d . . .
H3C H 0.5809 0.4745 0.4314 0.112 Uiso 1 1 calc R . .
H3D H 0.7290 0.5405 0.4411 0.112 Uiso 1 1 calc R . .
C4 C 0.7303(2) 0.61232(17) 0.31466(12) 0.0695(6) Uani 1 1 d . . .
C5 C 0.7164(2) 0.63355(17) 0.23591(12) 0.0675(5) Uani 1 1 d . . .
C6 C 0.8324(3) 0.70041(18) 0.19959(14) 0.0784(6) Uani 1 1 d . . .
H6A H 0.9143 0.7278 0.2288 0.094 Uiso 1 1 calc R . .
H6B H 0.8598 0.6827 0.1504 0.094 Uiso 1 1 calc R . .
C7 C 0.6796(3) 0.7428(2) 0.21249(16) 0.0922(8) Uani 1 1 d . . .
H7A H 0.6136 0.7511 0.1712 0.111 Uiso 1 1 calc R . .
H7B H 0.6680 0.7961 0.2495 0.111 Uiso 1 1 calc R . .
C8 C 0.7062(2) 0.37715(17) 0.19054(11) 0.0661(5) Uani 1 1 d . . .
C9 C 0.7886(2) 0.29018(16) 0.15164(10) 0.0602(5) Uani 1 1 d . . .
H9 H 0.8455 0.2486 0.1869 0.072 Uiso 1 1 calc R . .
C10 C 0.6757(2) 0.21849(17) 0.11421(11) 0.0681(5) Uani 1 1 d . . .
H10 H 0.6029 0.1956 0.1507 0.082 Uiso 1 1 calc R . .
C11 C 0.5878(3) 0.2760(2) 0.05594(15) 0.0949(8) Uani 1 1 d . . .
H11A H 0.6555 0.2975 0.0183 0.142 Uiso 1 1 calc R . .
H11B H 0.5401 0.3371 0.0763 0.142 Uiso 1 1 calc R . .
H11C H 0.5124 0.2298 0.0364 0.142 Uiso 1 1 calc R . .
C12 C 0.7518(3) 0.12025(19) 0.08520(16) 0.1022(9) Uani 1 1 d . . .
H12A H 0.6770 0.0734 0.0659 0.153 Uiso 1 1 calc R . .
H12B H 0.8052 0.0855 0.1235 0.153 Uiso 1 1 calc R . .
H12C H 0.8215 0.1396 0.0479 0.153 Uiso 1 1 calc R . .
C13 C 1.0780(2) 0.45588(16) 0.11465(10) 0.0562(5) Uani 1 1 d . . .
C14 C 1.2367(2) 0.47832(17) 0.14019(10) 0.0627(5) Uani 1 1 d . . .
H14 H 1.2908 0.4112 0.1442 0.075 Uiso 1 1 calc R . .
C15 C 1.3180(3) 0.5467(2) 0.08666(14) 0.0889(7) Uani 1 1 d . . .
H15A H 1.3244 0.5106 0.0413 0.133 Uiso 1 1 calc R . .
H15B H 1.4177 0.5616 0.1040 0.133 Uiso 1 1 calc R . .
H15C H 1.2637 0.6117 0.0805 0.133 Uiso 1 1 calc R . .
C16 C 1.2294(3) 0.5279(3) 0.21319(14) 0.1066(9) Uani 1 1 d . . .
H16A H 1.1931 0.5990 0.2089 0.160 Uiso 1 1 calc R . .
H16B H 1.3282 0.5284 0.2343 0.160 Uiso 1 1 calc R . .
H16C H 1.1621 0.4881 0.2433 0.160 Uiso 1 1 calc R . .
C17 C 0.9238(5) 0.3953(5) 0.3904(3) 0.200(2) Uani 1 1 d . . .
H17A H 0.9815 0.4406 0.4214 0.300 Uiso 1 1 calc R . .
H17B H 0.9200 0.4251 0.3429 0.300 Uiso 1 1 calc R . .
H17C H 0.9705 0.3270 0.3884 0.300 Uiso 1 1 calc R . .
H3 H 1.091(2) 0.3055(17) 0.1357(10) 0.056(6) Uiso 1 1 d . . .
H1 H 0.624(2) 0.4827(18) 0.3044(12) 0.067(6) Uiso 1 1 d . . .
H2 H 0.7990(19) 0.4929(13) 0.1338(9) 0.039(4) Uiso 1 1 d . . .

loop_
_atom_site_aniso_label
_atom_site_aniso_U_11
_atom_site_aniso_U_22
_atom_site_aniso_U_33
_atom_site_aniso_U_23
_atom_site_aniso_U_13
_atom_site_aniso_U_12
N1 0.0885(13) 0.0724(12) 0.0803(12) -0.0220(11) 0.0171(11) -0.0196(11)
N2 0.0555(9) 0.0693(11) 0.0648(10) -0.0154(8) 0.0103(9) -0.0024(9)
N3 0.0473(8) 0.0585(11) 0.0771(11) -0.0021(8) -0.0050(8) 0.0037(8)
O1 0.1159(13) 0.0750(11) 0.0853(10) -0.0210(9) -0.0092(10) -0.0236(10)
O2 0.0483(7) 0.0814(10) 0.0904(10) -0.0293(8) -0.0042(7) 0.0049(7)
O3 0.1053(12) 0.0969(12) 0.0974(11) -0.0398(10) 0.0459(11) -0.0497(10)
O4 0.0527(7) 0.0691(8) 0.0577(7) -0.0059(6) -0.0001(6) -0.0065(6)
O5 0.0559(7) 0.0680(9) 0.0891(9) 0.0152(8) 0.0003(7) 0.0037(7)
C1 0.189(4) 0.130(3) 0.099(2) -0.0063(19) 0.015(3) 0.028(3)
C2 0.120(2) 0.110(2) 0.0877(17) -0.0199(15) 0.0088(17) 0.0150(19)
C3 0.112(2) 0.0868(17) 0.0813(15) -0.0197(13) 0.0281(14) -0.0053(15)
C4 0.0659(12) 0.0639(13) 0.0785(13) -0.0190(11) 0.0065(11) -0.0035(11)
C5 0.0534(10) 0.0675(13) 0.0817(13) -0.0211(11) 0.0010(10) 0.0027(10)
C6 0.0819(14) 0.0711(14) 0.0821(14) -0.0091(11) 0.0025(12) -0.0054(12)
C7 0.0956(18) 0.0778(16) 0.1031(18) -0.0143(13) -0.0070(15) 0.0244(14)
C8 0.0610(11) 0.0752(14) 0.0621(11) -0.0174(10) 0.0083(10) -0.0232(10)
C9 0.0599(10) 0.0649(12) 0.0558(10) 0.0008(9) -0.0001(9) -0.0051(9)
C10 0.0722(12) 0.0643(12) 0.0677(12) -0.0121(10) 0.0075(10) -0.0167(10)
C11 0.0844(15) 0.1073(19) 0.0929(17) -0.0167(15) -0.0251(14) -0.0170(15)
C12 0.123(2) 0.0723(16) 0.1113(19) -0.0277(14) 0.0215(19) -0.0139(16)
C13 0.0511(9) 0.0584(12) 0.0590(10) 0.0001(9) 0.0047(9) 0.0035(9)
C14 0.0498(10) 0.0659(12) 0.0723(12) -0.0022(10) 0.0012(9) 0.0000(10)
C15 0.0674(13) 0.1020(19) 0.0974(17) 0.0074(14) -0.0034(13) -0.0198(13)
C16 0.0822(15) 0.149(3) 0.0885(17) -0.0354(17) -0.0075(15) -0.0047(18)
C17 0.135(3) 0.303(7) 0.161(4) 0.029(4) 0.058(3) 0.082(4)

loop_
_atom_type_symbol
_atom_type_description
_atom_type_scat_dispersion_real
_atom_type_scat_dispersion_imag
_atom_type_scat_source
C C 0.0033 0.0016 'International Tables Vol C Tables 4.2.6.8 and 6.1.1.4'
H H 0.0000 0.0000 'International Tables Vol C Tables 4.2.6.8 and 6.1.1.4'
N N 0.0061 0.0033 'International Tables Vol C Tables 4.2.6.8 and 6.1.1.4'
O O 0.0106 0.0060 'International Tables Vol C Tables 4.2.6.8 and 6.1.1.4'

loop_
_geom_angle_atom_site_label_1
_geom_angle_atom_site_label_2
_geom_angle_atom_site_label_3
_geom_angle
_geom_angle_site_symmetry_1
_geom_angle_site_symmetry_3
_geom_angle_publ_flag
C4 N1 C3 124.0(2) . . ?
C8 N2 O2 117.25(17) . . ?
C13 N3 O4 116.81(17) . . ?
N2 O2 C5 112.86(13) . . ?
N3 O4 C9 111.24(13) . . ?
C17 C2 C1 110.8(4) . . ?
C17 C2 C3 112.6(3) . . ?
C1 C2 C3 111.9(2) . . ?
N1 C3 C2 113.4(2) . . ?
O1 C4 N1 123.5(2) . . ?
O1 C4 C5 120.1(2) . . ?
N1 C4 C5 116.41(19) . . ?
O2 C5 C7 112.41(19) . . ?
O2 C5 C4 117.18(19) . . ?
C7 C5 C4 118.21(19) . . ?
O2 C5 C6 117.39(19) . . ?
C7 C5 C6 59.43(17) . . ?
C4 C5 C6 119.20(19) . . ?
C7 C6 C5 60.06(18) . . ?
C6 C7 C5 60.51(16) . . ?
O3 C8 N2 123.7(2) . . ?
O3 C8 C9 120.08(19) . . ?
N2 C8 C9 116.20(17) . . ?
O4 C9 C8 113.35(16) . . ?
O4 C9 C10 107.19(15) . . ?
C8 C9 C10 109.69(17) . . ?
C12 C10 C11 111.7(2) . . ?
C12 C10 C9 111.12(19) . . ?
C11 C10 C9 112.12(19) . . ?
O5 C13 N3 122.65(18) . . ?
O5 C13 C14 122.76(18) . . ?
N3 C13 C14 114.45(18) . . ?
C16 C14 C15 112.2(2) . . ?
C16 C14 C13 108.84(19) . . ?
C15 C14 C13 110.34(18) . . ?

loop_
_geom_bond_atom_site_label_1
_geom_bond_atom_site_label_2
_geom_bond_distance
_geom_bond_site_symmetry_2
_geom_bond_publ_flag
N1 C4 1.321(3) . ?
N1 C3 1.454(3) . ?
N2 C8 1.334(3) . ?
N2 O2 1.406(2) . ?
N3 C13 1.341(3) . ?
N3 O4 1.405(2) . ?
O1 C4 1.231(2) . ?
O2 C5 1.413(2) . ?
O3 C8 1.225(2) . ?
O4 C9 1.439(2) . ?
O5 C13 1.215(2) . ?
C1 C2 1.486(4) . ?
C2 C17 1.454(5) . ?
C2 C3 1.519(4) . ?
C4 C5 1.491(3) . ?
C5 C7 1.487(4) . ?
C5 C6 1.494(3) . ?
C6 C7 1.477(4) . ?
C8 C9 1.507(3) . ?
C9 C10 1.520(3) . ?
C10 C12 1.515(3) . ?
C10 C11 1.519(4) . ?
C13 C14 1.512(3) . ?
C14 C16 1.495(3) . ?
C14 C15 1.503(3) . ?

loop_
_geom_hbond_atom_site_label_D
_geom_hbond_atom_site_label_H
_geom_hbond_atom_site_label_A
_geom_hbond_distance_DH
_geom_hbond_distance_HA
_geom_hbond_distance_DA
_geom_hbond_angle_DHA
_geom_hbond_site_symmetry_A
N3 H3 O1 0.86(2) 1.94(2) 2.793(3) 171.2(19) 3_745
N1 H1 O3 0.91(2) 2.04(2) 2.883(3) 153.8(19) .
N1 H1 O2 0.91(2) 2.26(2) 2.726(3) 111.0(16) .
N2 H2 O5 0.889(18) 1.988(18) 2.810(2) 153.1(14) .

loop_
_cod_related_entry_id
_cod_related_entry_database
_cod_related_entry_code
1 ChemSpider 30659238
